data_4308698
loop_
_publ_author_name
'Timothy J. Boyle'
'Scott D. Bunge'
'Paul G. Clem'
'Jacob Richardson'
'Jeffrey T. Dawley'
'Leigh Anna M. Ottley'
'Mark A. Rodriguez'
'Bruce A. Tuttle'
'Gabriel R. Avilucea'
'Ralph G. Tissot'

_publ_section_title
;
Synthesis and Characterization of a Family of Structurally Characterized
Dysprosium Alkoxides for Improved Fatigue-Resistance Characteristics of
PDyZT Thin Films
;
_journal_name_full 'Inorganic Chemistry'
_journal_page_first 1588
_journal_page_last 1600
_journal_paper_doi 10.1021/ic048550b
_journal_volume 44
_journal_year 2005
_chemical_formula_sum 'C42 H66 Dy N O3'
_chemical_formula_weight 795.46
_chemical_name_common '(15) Dy(DBP)3(NH3)'
_chemical_name_systematic ?
_space_group_IT_number 14
_symmetry_cell_setting monoclinic
_symmetry_space_group_name_Hall '-P 2yn'
_symmetry_space_group_name_H-M 'P 1 21/n 1'
_atom_sites_solution_hydrogens geom
_atom_sites_solution_primary direct
_atom_sites_solution_secondary difmap
_audit_creation_method SHELXL-97
_cell_angle_alpha 90.00
_cell_angle_beta 105.696(2)
_cell_angle_gamma 90.00
_cell_formula_units_Z 4
_cell_length_a 12.5879(12)
_cell_length_b 14.6871(14)
_cell_length_c 22.870(2)
_cell_measurement_temperature 168(2)
_cell_volume 4070.5(7)
_computing_cell_refinement 'Bruker SMART'
_computing_data_collection 'Bruker SMART'
_computing_data_reduction 'Bruker SAINT'
_computing_molecular_graphics 'Bruker SHELXTL'
_computing_publication_material 'Bruker SHELXTL'
_computing_structure_refinement 'SHELXL-97 (Sheldrick, 1997)'
_computing_structure_solution 'SHELXS-97 (Sheldrick, 1990)'
_diffrn_ambient_temperature 168(2)
_diffrn_measured_fraction_theta_full 0.921
_diffrn_measured_fraction_theta_max 0.921
_diffrn_measurement_device_type 'CCD area detector'
_diffrn_measurement_method 'phi and omega scans'
_diffrn_radiation_monochromator graphite
_diffrn_radiation_source 'fine-focus sealed tube'
_diffrn_radiation_type MoK\a
_diffrn_radiation_wavelength 0.71073
_diffrn_reflns_av_R_equivalents 0.0307
_diffrn_reflns_av_sigmaI/netI 0.0330
_diffrn_reflns_limit_h_max 16
_diffrn_reflns_limit_h_min -16
_diffrn_reflns_limit_k_max 19
_diffrn_reflns_limit_k_min -18
_diffrn_reflns_limit_l_max 29
_diffrn_reflns_limit_l_min -28
_diffrn_reflns_number 33689
_diffrn_reflns_theta_full 28.25
_diffrn_reflns_theta_max 28.25
_diffrn_reflns_theta_min 1.67
_exptl_absorpt_coefficient_mu 1.871
_exptl_absorpt_correction_type none
_exptl_crystal_colour colorless
_exptl_crystal_density_diffrn 1.298
_exptl_crystal_density_meas 0
_exptl_crystal_density_method 'not measured'
_exptl_crystal_description block
_exptl_crystal_F_000 1660
_exptl_crystal_size_max 0.25
_exptl_crystal_size_mid 0.20
_exptl_crystal_size_min 0.00
_refine_diff_density_max 1.129
_refine_diff_density_min -0.638
_refine_diff_density_rms 0.091
_refine_ls_extinction_method none
_refine_ls_goodness_of_fit_ref 1.057
_refine_ls_hydrogen_treatment mixed
_refine_ls_matrix_type full
_refine_ls_number_parameters 442
_refine_ls_number_reflns 9282
_refine_ls_number_restraints 0
_refine_ls_restrained_S_all 1.057
_refine_ls_R_factor_all 0.0409
_refine_ls_R_factor_gt 0.0328
_refine_ls_shift/su_max 0.002
_refine_ls_shift/su_mean 0.000
_refine_ls_structure_factor_coef Fsqd
_refine_ls_weighting_details 'calc w=1/[\s^2^(Fo^2^)+(0.0372P)^2^+2.8242P] where P=(Fo^2^+2Fc^2^)/3'
_refine_ls_weighting_scheme calc
_refine_ls_wR_factor_gt 0.0747
_refine_ls_wR_factor_ref 0.0779
_reflns_number_gt 7970
_reflns_number_total 9282
_reflns_threshold_expression >2sigma(I)
_cod_data_source_file ic048550bsi20041015_025718_11.cif
_cod_data_source_block mar102p
_cod_depositor_comments
;
The following automatic conversions were performed:
'_symmetry_cell_setting' value 'Monoclinic' changed to 'monoclinic'
according to '/home/saulius/struct/CIF-dictionaries/cif_core.dic'
dictionary named 'cif_core.dic' version 2.4.1 from 2010-06-29.

Automatic conversion script
Id: cif_fix_enum 1527 2010-12-29 10:47:43Z saulius 
;
_cod_database_code 4308698

loop_
_symmetry_equiv_pos_as_xyz
'x, y, z'
'-x+1/2, y+1/2, -z+1/2'
'-x, -y, -z'
'x-1/2, -y-1/2, z-1/2'

loop_
_atom_site_label
_atom_site_type_symbol
_atom_site_fract_x
_atom_site_fract_y
_atom_site_fract_z
_atom_site_U_iso_or_equiv
_atom_site_adp_type
_atom_site_occupancy
_atom_site_symmetry_multiplicity
_atom_site_calc_flag
_atom_site_refinement_flags
_atom_site_disorder_assembly
_atom_site_disorder_group
_atom_site_attached_hydrogens
Dy1 Dy -0.029997(11) 0.270282(9) 0.771230(5) 0.02441(5) Uani 1 1 d . . . 0
N1 N -0.2012(2) 0.1923(2) 0.78033(12) 0.0411(6) Uani 1 1 d . . . 3
O1 O 0.02945(17) 0.21966(13) 0.70076(9) 0.0274(4) Uani 1 1 d . . . 0
O2 O -0.11158(15) 0.39392(13) 0.74341(8) 0.0259(4) Uani 1 1 d . . . 0
O3 O 0.04598(16) 0.25681(13) 0.86460(9) 0.0257(4) Uani 1 1 d . . . 0
C1 C 0.0593(2) 0.17436(19) 0.65582(12) 0.0243(6) Uani 1 1 d . . . 0
C2 C 0.1039(2) 0.22189(19) 0.61378(13) 0.0261(6) Uani 1 1 d . . . 0
C3 C 0.1273(2) 0.1714(2) 0.56720(14) 0.0330(7) Uani 1 1 d . . . 0
H3 H 0.1561 0.2022 0.5383 0.040 Uiso 1 1 calc R . . 0
C4 C 0.1106(3) 0.0790(2) 0.56137(15) 0.0417(8) Uani 1 1 d . . . 0
H4 H 0.1268 0.0469 0.5288 0.050 Uiso 1 1 calc R . . 0
C5 C 0.0704(3) 0.0338(2) 0.60321(15) 0.0389(8) Uani 1 1 d . . . 0
H5 H 0.0603 -0.0302 0.5995 0.047 Uiso 1 1 calc R . . 0
C6 C 0.0436(2) 0.0789(2) 0.65124(13) 0.0289(6) Uani 1 1 d . . . 0
C7 C 0.1298(2) 0.3244(2) 0.61881(13) 0.0281(6) Uani 1 1 d . . . 0
C8 C 0.2148(3) 0.3439(2) 0.67963(14) 0.0367(7) Uani 1 1 d . . . 0
H8A H 0.2255 0.4098 0.6848 0.055 Uiso 1 1 calc R . . 0
H8B H 0.2851 0.3149 0.6800 0.055 Uiso 1 1 calc R . . 0
H8C H 0.1880 0.3194 0.7129 0.055 Uiso 1 1 calc R . . 0
C9 C 0.0251(3) 0.3807(2) 0.61293(14) 0.0357(7) Uani 1 1 d . . . 0
H9A H -0.0276 0.3684 0.5736 0.054 Uiso 1 1 calc R . . 0
H9B H 0.0439 0.4456 0.6158 0.054 Uiso 1 1 calc R . . 0
H9C H -0.0080 0.3643 0.6456 0.054 Uiso 1 1 calc R . . 0
C10 C 0.1806(3) 0.3582(2) 0.56876(15) 0.0410(8) Uani 1 1 d . . . 0
H10A H 0.1278 0.3492 0.5290 0.061 Uiso 1 1 calc R . . 0
H10B H 0.2482 0.3239 0.5706 0.061 Uiso 1 1 calc R . . 0
H10C H 0.1983 0.4231 0.5748 0.061 Uiso 1 1 calc R . . 0
C11 C -0.0033(2) 0.0251(2) 0.69643(14) 0.0313(6) Uani 1 1 d . . . 0
C12 C -0.1253(3) 0.0501(2) 0.68565(15) 0.0377(7) Uani 1 1 d . . . 0
H12A H -0.1676 0.0258 0.6463 0.056 Uiso 1 1 calc R . . 0
H12B H -0.1330 0.1165 0.6857 0.056 Uiso 1 1 calc R . . 0
H12C H -0.1532 0.0239 0.7180 0.056 Uiso 1 1 calc R . . 0
C13 C 0.0631(3) 0.0435(2) 0.76249(15) 0.0398(8) Uani 1 1 d . . . 0
H13A H 0.0366 0.0998 0.7768 0.060 Uiso 1 1 calc R . . 0
H13B H 0.1414 0.0499 0.7644 0.060 Uiso 1 1 calc R . . 0
H13C H 0.0534 -0.0074 0.7883 0.060 Uiso 1 1 calc R . . 0
C14 C 0.0011(3) -0.0784(2) 0.68768(19) 0.0517(10) Uani 1 1 d . . . 0
H14A H -0.0305 -0.1093 0.7171 0.077 Uiso 1 1 calc R . . 0
H14B H 0.0779 -0.0976 0.6940 0.077 Uiso 1 1 calc R . . 0
H14C H -0.0414 -0.0944 0.6464 0.077 Uiso 1 1 calc R . . 0
C15 C -0.1242(2) 0.46733(19) 0.70697(12) 0.0240(6) Uani 1 1 d . . . 0
C16 C -0.0516(2) 0.54280(19) 0.72391(12) 0.0249(6) Uani 1 1 d . . . 0
C17 C -0.0582(2) 0.6114(2) 0.68135(14) 0.0319(7) Uani 1 1 d . . . 0
H17 H -0.0093 0.6618 0.6913 0.038 Uiso 1 1 calc R . . 0
C18 C -0.1341(3) 0.6085(2) 0.62469(15) 0.0383(7) Uani 1 1 d . . . 0
H18 H -0.1342 0.6546 0.5956 0.046 Uiso 1 1 calc R . . 0
C19 C -0.2090(2) 0.5385(2) 0.61096(13) 0.0341(7) Uani 1 1 d . . . 0
H19 H -0.2629 0.5386 0.5727 0.041 Uiso 1 1 calc R . . 0
C20 C -0.2087(2) 0.4674(2) 0.65116(13) 0.0273(6) Uani 1 1 d . . . 0
C21 C 0.0298(2) 0.5495(2) 0.78712(13) 0.0290(6) Uani 1 1 d . . . 0
C22 C -0.0366(3) 0.5571(3) 0.83400(15) 0.0501(9) Uani 1 1 d . . . 0
H22A H 0.0126 0.5483 0.8748 0.075 Uiso 1 1 calc R . . 0
H22B H -0.0943 0.5103 0.8259 0.075 Uiso 1 1 calc R . . 0
H22C H -0.0707 0.6175 0.8312 0.075 Uiso 1 1 calc R . . 0
C23 C 0.1022(3) 0.6350(3) 0.79458(18) 0.0566(11) Uani 1 1 d . . . 0
H23A H 0.1483 0.6322 0.7663 0.085 Uiso 1 1 calc R . . 0
H23B H 0.1494 0.6382 0.8363 0.085 Uiso 1 1 calc R . . 0
H23C H 0.0551 0.6891 0.7859 0.085 Uiso 1 1 calc R . . 0
C24 C 0.1073(3) 0.4676(3) 0.80226(16) 0.0486(9) Uani 1 1 d . . . 0
H24A H 0.1193 0.4429 0.7647 0.073 Uiso 1 1 calc R . . 0
H24B H 0.0743 0.4207 0.8223 0.073 Uiso 1 1 calc R . . 0
H24C H 0.1781 0.4868 0.8294 0.073 Uiso 1 1 calc R . . 0
C25 C -0.2965(2) 0.3917(2) 0.63466(14) 0.0338(7) Uani 1 1 d . . . 0
C26 C -0.3540(3) 0.3805(2) 0.68575(16) 0.0442(8) Uani 1 1 d . . . 0
H26A H -0.4043 0.3283 0.6767 0.066 Uiso 1 1 calc R . . 0
H26B H -0.3960 0.4357 0.6886 0.066 Uiso 1 1 calc R . . 0
H26C H -0.2984 0.3703 0.7244 0.066 Uiso 1 1 calc R . . 0
C27 C -0.3887(3) 0.4151(3) 0.57701(18) 0.0623(12) Uani 1 1 d . . . 0
H27A H -0.3582 0.4164 0.5419 0.093 Uiso 1 1 calc R . . 0
H27B H -0.4197 0.4750 0.5819 0.093 Uiso 1 1 calc R . . 0
H27C H -0.4469 0.3690 0.5706 0.093 Uiso 1 1 calc R . . 0
C28 C -0.2473(3) 0.3008(2) 0.62220(17) 0.0443(8) Uani 1 1 d . . . 0
H28A H -0.2137 0.3081 0.5885 0.066 Uiso 1 1 calc R . . 0
H28B H -0.3057 0.2548 0.6115 0.066 Uiso 1 1 calc R . . 0
H28C H -0.1909 0.2813 0.6586 0.066 Uiso 1 1 calc R . . 0
C29 C 0.1034(2) 0.29390(18) 0.91833(12) 0.0231(6) Uani 1 1 d . . . 0
C30 C 0.2204(2) 0.29327(19) 0.93459(12) 0.0252(6) Uani 1 1 d . . . 0
C31 C 0.2756(2) 0.3473(2) 0.98305(13) 0.0315(6) Uani 1 1 d . . . 0
H31 H 0.3538 0.3504 0.9936 0.038 Uiso 1 1 calc R . . 0
C32 C 0.2190(3) 0.3966(2) 1.01622(13) 0.0356(7) Uani 1 1 d . . . 0
H32 H 0.2575 0.4378 1.0467 0.043 Uiso 1 1 calc R . . 0
C33 C 0.1068(3) 0.3861(2) 1.00518(13) 0.0317(7) Uani 1 1 d . . . 0
H33 H 0.0698 0.4161 1.0308 0.038 Uiso 1 1 calc R . . 0
C34 C 0.0461(2) 0.33281(18) 0.95750(12) 0.0244(6) Uani 1 1 d . . . 0
C35 C 0.2849(3) 0.2312(2) 0.90251(14) 0.0311(6) Uani 1 1 d . . . 0
C36 C 0.2500(3) 0.1319(2) 0.90759(16) 0.0414(8) Uani 1 1 d . . . 0
H36A H 0.2716 0.1132 0.9503 0.062 Uiso 1 1 calc R . . 0
H36B H 0.2863 0.0926 0.8842 0.062 Uiso 1 1 calc R . . 0
H36C H 0.1698 0.1267 0.8914 0.062 Uiso 1 1 calc R . . 0
C37 C 0.4097(3) 0.2369(3) 0.93198(16) 0.0437(8) Uani 1 1 d . . . 0
H37A H 0.4353 0.2990 0.9279 0.065 Uiso 1 1 calc R . . 0
H37B H 0.4480 0.1942 0.9118 0.065 Uiso 1 1 calc R . . 0
H37C H 0.4254 0.2212 0.9751 0.065 Uiso 1 1 calc R . . 0
C38 C 0.2676(3) 0.2567(2) 0.83537(14) 0.0353(7) Uani 1 1 d . . . 0
H38A H 0.1933 0.2383 0.8121 0.053 Uiso 1 1 calc R . . 0
H38B H 0.3225 0.2253 0.8194 0.053 Uiso 1 1 calc R . . 0
H38C H 0.2758 0.3226 0.8318 0.053 Uiso 1 1 calc R . . 0
C39 C -0.0764(2) 0.3132(2) 0.95064(12) 0.0278(6) Uani 1 1 d . . . 0
C40 C -0.0971(3) 0.2103(2) 0.94466(15) 0.0342(7) Uani 1 1 d . . . 0
H40A H -0.1756 0.1980 0.9396 0.051 Uiso 1 1 calc R . . 0
H40B H -0.0532 0.1797 0.9813 0.051 Uiso 1 1 calc R . . 0
H40C H -0.0758 0.1874 0.9092 0.051 Uiso 1 1 calc R . . 0
C41 C -0.1525(3) 0.3637(2) 0.89658(14) 0.0356(7) Uani 1 1 d . . . 0
H41A H -0.1285 0.3519 0.8600 0.053 Uiso 1 1 calc R . . 0
H41B H -0.1493 0.4292 0.9049 0.053 Uiso 1 1 calc R . . 0
H41C H -0.2285 0.3421 0.8904 0.053 Uiso 1 1 calc R . . 0
C42 C -0.1116(3) 0.3435(3) 1.00702(14) 0.0413(8) Uani 1 1 d . . . 0
H42A H -0.1891 0.3273 1.0019 0.062 Uiso 1 1 calc R . . 0
H42B H -0.1027 0.4096 1.0119 0.062 Uiso 1 1 calc R . . 0
H42C H -0.0654 0.3130 1.0431 0.062 Uiso 1 1 calc R . . 0

loop_
_atom_site_aniso_label
_atom_site_aniso_U_11
_atom_site_aniso_U_22
_atom_site_aniso_U_33
_atom_site_aniso_U_23
_atom_site_aniso_U_13
_atom_site_aniso_U_12
Dy1 0.02750(8) 0.02837(8) 0.01812(7) -0.00093(5) 0.00748(5) 0.00324(5)
N1 0.0398(15) 0.0474(16) 0.0386(15) -0.0054(13) 0.0148(13) -0.0089(13)
O1 0.0321(11) 0.0273(11) 0.0226(10) -0.0045(8) 0.0070(8) 0.0026(8)
O2 0.0295(10) 0.0241(10) 0.0230(10) -0.0022(8) 0.0052(8) -0.0002(8)
O3 0.0269(10) 0.0294(10) 0.0204(9) -0.0048(8) 0.0059(8) 0.0002(8)
C1 0.0244(13) 0.0271(14) 0.0219(13) -0.0068(11) 0.0071(11) 0.0041(11)
C2 0.0232(14) 0.0290(15) 0.0263(14) -0.0026(12) 0.0068(11) 0.0048(11)
C3 0.0331(16) 0.0400(18) 0.0307(15) -0.0064(13) 0.0169(13) 0.0023(13)
C4 0.052(2) 0.0390(18) 0.0410(19) -0.0175(15) 0.0250(16) -0.0020(16)
C5 0.0483(19) 0.0286(16) 0.0446(19) -0.0129(14) 0.0206(16) -0.0043(14)
C6 0.0282(15) 0.0297(15) 0.0294(15) -0.0043(12) 0.0086(12) 0.0004(12)
C7 0.0300(15) 0.0306(16) 0.0254(14) -0.0028(12) 0.0107(12) 0.0012(12)
C8 0.0392(17) 0.0347(17) 0.0342(17) -0.0026(14) 0.0068(14) -0.0066(14)
C9 0.0437(18) 0.0315(17) 0.0340(16) -0.0010(13) 0.0142(14) 0.0092(14)
C10 0.053(2) 0.0362(18) 0.0412(18) -0.0018(15) 0.0256(16) -0.0035(15)
C11 0.0315(16) 0.0278(15) 0.0347(16) -0.0010(13) 0.0093(13) -0.0002(12)
C12 0.0339(17) 0.0433(19) 0.0344(17) 0.0044(14) 0.0071(14) -0.0025(14)
C13 0.0384(18) 0.0367(18) 0.0387(18) 0.0069(15) 0.0010(14) -0.0031(14)
C14 0.065(2) 0.0309(18) 0.069(3) -0.0042(17) 0.034(2) -0.0038(17)
C15 0.0264(14) 0.0238(14) 0.0242(13) -0.0030(11) 0.0109(11) 0.0043(11)
C16 0.0232(13) 0.0280(14) 0.0245(14) -0.0028(11) 0.0080(11) 0.0010(11)
C17 0.0262(15) 0.0324(16) 0.0375(17) 0.0018(13) 0.0095(13) 0.0007(12)
C18 0.0342(17) 0.0434(19) 0.0371(17) 0.0127(15) 0.0095(14) 0.0059(14)
C19 0.0303(16) 0.0415(18) 0.0261(15) -0.0002(13) 0.0001(12) 0.0085(13)
C20 0.0245(14) 0.0294(15) 0.0276(14) -0.0047(12) 0.0063(12) 0.0054(11)
C21 0.0294(15) 0.0280(15) 0.0271(14) -0.0014(12) 0.0037(12) -0.0068(12)
C22 0.059(2) 0.061(2) 0.0311(18) -0.0190(17) 0.0135(17) -0.0113(19)
C23 0.051(2) 0.053(2) 0.051(2) 0.0103(18) -0.0107(18) -0.0269(19)
C24 0.044(2) 0.052(2) 0.0389(19) -0.0025(16) -0.0073(16) 0.0102(17)
C25 0.0289(15) 0.0347(17) 0.0329(16) -0.0097(13) 0.0001(13) -0.0015(13)
C26 0.0334(17) 0.047(2) 0.054(2) -0.0137(17) 0.0150(16) -0.0061(15)
C27 0.045(2) 0.068(3) 0.056(2) -0.004(2) -0.0183(19) -0.008(2)
C28 0.0431(19) 0.0399(18) 0.048(2) -0.0210(16) 0.0097(16) -0.0052(15)
C29 0.0302(14) 0.0194(13) 0.0194(13) 0.0000(10) 0.0058(11) -0.0016(11)
C30 0.0276(14) 0.0257(14) 0.0226(13) 0.0047(11) 0.0073(11) 0.0002(11)
C31 0.0295(15) 0.0380(16) 0.0259(15) 0.0011(13) 0.0054(12) -0.0070(13)
C32 0.0427(18) 0.0370(17) 0.0269(15) -0.0100(13) 0.0088(14) -0.0122(14)
C33 0.0420(17) 0.0302(16) 0.0256(14) -0.0061(12) 0.0136(13) -0.0055(13)
C34 0.0302(14) 0.0227(14) 0.0210(13) 0.0016(11) 0.0083(11) -0.0004(11)
C35 0.0283(15) 0.0373(17) 0.0268(15) 0.0025(13) 0.0060(12) 0.0069(13)
C36 0.048(2) 0.0327(17) 0.0434(19) 0.0022(15) 0.0116(16) 0.0108(15)
C37 0.0309(17) 0.060(2) 0.0374(18) 0.0035(16) 0.0047(14) 0.0152(16)
C38 0.0298(16) 0.050(2) 0.0269(15) -0.0001(14) 0.0095(13) 0.0070(14)
C39 0.0298(15) 0.0331(16) 0.0217(13) 0.0005(12) 0.0093(11) -0.0016(12)
C40 0.0333(16) 0.0349(17) 0.0336(16) 0.0033(13) 0.0079(13) -0.0058(13)
C41 0.0353(17) 0.0393(18) 0.0340(16) 0.0028(14) 0.0127(14) 0.0081(14)
C42 0.0441(19) 0.053(2) 0.0338(17) -0.0051(15) 0.0225(15) -0.0041(16)

loop_
_atom_type_symbol
_atom_type_description
_atom_type_scat_dispersion_real
_atom_type_scat_dispersion_imag
_atom_type_scat_source
C C 0.0033 0.0016 'International Tables Vol C Tables 4.2.6.8 and 6.1.1.4'
H H 0.0000 0.0000 'International Tables Vol C Tables 4.2.6.8 and 6.1.1.4'
O O 0.0106 0.0060 'International Tables Vol C Tables 4.2.6.8 and 6.1.1.4'
Dy Dy -0.1892 4.4098 'International Tables Vol C Tables 4.2.6.8 and 6.1.1.4'
N N 0.0061 0.0033 'International Tables Vol C Tables 4.2.6.8 and 6.1.1.4'

loop_
_geom_angle_atom_site_label_1
_geom_angle_atom_site_label_2
_geom_angle_atom_site_label_3
_geom_angle
_geom_angle_site_symmetry_1
_geom_angle_site_symmetry_3
_geom_angle_publ_flag
O1 Dy1 O2 108.80(7) . . ?
O1 Dy1 O3 126.26(8) . . ?
O2 Dy1 O3 116.16(7) . . ?
O1 Dy1 N1 113.46(9) . . ?
O2 Dy1 N1 93.42(9) . . ?
O3 Dy1 N1 92.17(8) . . ?
C1 O1 Dy1 170.84(18) . . ?
C15 O2 Dy1 147.93(17) . . ?
C29 O3 Dy1 149.98(17) . . ?
O1 C1 C6 118.6(2) . . ?
O1 C1 C2 120.8(2) . . ?
C6 C1 C2 120.6(2) . . ?
C3 C2 C1 117.4(3) . . ?
C3 C2 C7 119.5(3) . . ?
C1 C2 C7 123.0(2) . . ?
C4 C3 C2 122.7(3) . . ?
C5 C4 C3 119.1(3) . . ?
C4 C5 C6 122.2(3) . . ?
C5 C6 C1 117.9(3) . . ?
C5 C6 C11 120.1(3) . . ?
C1 C6 C11 122.0(2) . . ?
C9 C7 C8 110.6(2) . . ?
C9 C7 C10 106.4(3) . . ?
C8 C7 C10 106.7(3) . . ?
C9 C7 C2 111.2(2) . . ?
C8 C7 C2 109.4(2) . . ?
C10 C7 C2 112.5(2) . . ?
C12 C11 C14 106.6(3) . . ?
C12 C11 C6 108.6(2) . . ?
C14 C11 C6 112.8(3) . . ?
C12 C11 C13 111.7(3) . . ?
C14 C11 C13 105.8(3) . . ?
C6 C11 C13 111.4(2) . . ?
O2 C15 C16 119.7(2) . . ?
O2 C15 C20 119.4(2) . . ?
C16 C15 C20 120.8(3) . . ?
C17 C16 C15 117.6(3) . . ?
C17 C16 C21 120.9(3) . . ?
C15 C16 C21 121.6(2) . . ?
C18 C17 C16 121.9(3) . . ?
C19 C18 C17 119.6(3) . . ?
C18 C19 C20 122.1(3) . . ?
C19 C20 C15 117.5(3) . . ?
C19 C20 C25 120.4(3) . . ?
C15 C20 C25 122.1(3) . . ?
C24 C21 C22 109.6(3) . . ?
C24 C21 C16 112.7(2) . . ?
C22 C21 C16 108.2(2) . . ?
C24 C21 C23 107.1(3) . . ?
C22 C21 C23 106.5(3) . . ?
C16 C21 C23 112.5(3) . . ?
C28 C25 C20 112.1(3) . . ?
C28 C25 C26 110.2(3) . . ?
C20 C25 C26 110.1(2) . . ?
C28 C25 C27 106.5(3) . . ?
C20 C25 C27 111.9(3) . . ?
C26 C25 C27 105.8(3) . . ?
O3 C29 C34 119.8(2) . . ?
O3 C29 C30 119.7(2) . . ?
C34 C29 C30 120.5(2) . . ?
C31 C30 C29 117.8(3) . . ?
C31 C30 C35 120.4(3) . . ?
C29 C30 C35 121.7(3) . . ?
C32 C31 C30 121.2(3) . . ?
C33 C32 C31 119.9(3) . . ?
C32 C33 C34 121.8(3) . . ?
C33 C34 C29 117.2(3) . . ?
C33 C34 C39 120.7(2) . . ?
C29 C34 C39 122.0(2) . . ?
C30 C35 C37 111.7(3) . . ?
C30 C35 C36 109.2(3) . . ?
C37 C35 C36 107.4(3) . . ?
C30 C35 C38 112.5(2) . . ?
C37 C35 C38 106.1(3) . . ?
C36 C35 C38 109.9(3) . . ?
C40 C39 C34 109.6(2) . . ?
C40 C39 C41 110.5(2) . . ?
C34 C39 C41 112.5(2) . . ?
C40 C39 C42 106.2(2) . . ?
C34 C39 C42 111.7(2) . . ?
C41 C39 C42 106.1(3) . . ?

loop_
_geom_bond_atom_site_label_1
_geom_bond_atom_site_label_2
_geom_bond_distance
_geom_bond_site_symmetry_2
_geom_bond_publ_flag
Dy1 O1 2.0886(19) . ?
Dy1 O2 2.0984(19) . ?
Dy1 O3 2.0996(19) . ?
Dy1 N1 2.499(3) . ?
O1 C1 1.360(3) . ?
O2 C15 1.345(3) . ?
O3 C29 1.360(3) . ?
C1 C6 1.416(4) . ?
C1 C2 1.421(4) . ?
C2 C3 1.393(4) . ?
C2 C7 1.539(4) . ?
C3 C4 1.374(4) . ?
C4 C5 1.370(5) . ?
C5 C6 1.400(4) . ?
C6 C11 1.539(4) . ?
C7 C9 1.530(4) . ?
C7 C8 1.535(4) . ?
C7 C10 1.537(4) . ?
C11 C12 1.532(4) . ?
C11 C14 1.536(4) . ?
C11 C13 1.540(4) . ?
C15 C16 1.422(4) . ?
C15 C20 1.423(4) . ?
C16 C17 1.387(4) . ?
C16 C21 1.532(4) . ?
C17 C18 1.387(4) . ?
C18 C19 1.373(4) . ?
C19 C20 1.390(4) . ?
C20 C25 1.541(4) . ?
C21 C24 1.528(4) . ?
C21 C22 1.532(4) . ?
C21 C23 1.533(4) . ?
C25 C28 1.530(4) . ?
C25 C26 1.541(5) . ?
C25 C27 1.542(4) . ?
C29 C34 1.414(4) . ?
C29 C30 1.417(4) . ?
C30 C31 1.387(4) . ?
C30 C35 1.534(4) . ?
C31 C32 1.378(4) . ?
C32 C33 1.374(4) . ?
C33 C34 1.391(4) . ?
C34 C39 1.534(4) . ?
C35 C37 1.534(4) . ?
C35 C36 1.536(4) . ?
C35 C38 1.537(4) . ?
C39 C40 1.534(4) . ?
C39 C41 1.535(4) . ?
C39 C42 1.538(4) . ?
